data_2221810
loop_
_publ_author_name
'Yaeghoobi, Marzieh'
'Rahman, Noorsaadah Abdul'
'Ng, Seik Weng'

_publ_section_title
;
 4-Chloro-2-[(<i>E</i>)-2-(4-methoxyphenyl)ethyliminomethyl]phenol
;
_journal_coeditor_code SJ2612
_journal_issue 5
_journal_name_full 'Acta Crystallographica Section E'
_journal_page_first o1070
_journal_paper_doi 10.1107/S1600536809013348
_journal_volume 65
_journal_year 2009
_chemical_formula_iupac 'C16 H16 Cl N O2'
_chemical_formula_moiety 'C16 H16 Cl N O2'
_chemical_formula_sum 'C16 H16 Cl N O2'
_chemical_formula_weight 289.75
_chemical_name_systematic
;
4-Chloro-2-[(<i>E</i>)-2-(4-methoxyphenyl)ethyliminomethyl]phenol
;
_space_group_IT_number 2
_symmetry_cell_setting triclinic
_symmetry_space_group_name_Hall '-P 1'
_symmetry_space_group_name_H-M 'P -1'
_atom_sites_solution_hydrogens geom
_atom_sites_solution_primary direct
_atom_sites_solution_secondary difmap
_audit_creation_method SHELXL-97
_cell_angle_alpha 82.420(2)
_cell_angle_beta 89.320(2)
_cell_angle_gamma 85.313(2)
_cell_formula_units_Z 2
_cell_length_a 5.7610(2)
_cell_length_b 7.7115(3)
_cell_length_c 15.7814(5)
_cell_measurement_reflns_used 1628
_cell_measurement_temperature 100(2)
_cell_measurement_theta_max 28.2
_cell_measurement_theta_min 2.7
_cell_volume 692.65(4)
_computing_cell_refinement 'SAINT (Bruker, 2008)'
_computing_data_collection 'APEX2 (Bruker, 2008)'
_computing_data_reduction 'SAINT (Bruker, 2008)'
_computing_molecular_graphics 'X-SEED (Barbour, 2001)'
_computing_publication_material 'publCIF (Westrip, 2009)'
_computing_structure_refinement 'SHELXL97 (Sheldrick, 2008)'
_computing_structure_solution 'SHELXS97 (Sheldrick, 2008)'
_diffrn_ambient_temperature 100(2)
_diffrn_measured_fraction_theta_full 0.956
_diffrn_measured_fraction_theta_max 0.956
_diffrn_measurement_device_type 'Bruker SMART APEX'
_diffrn_measurement_method \w
_diffrn_radiation_monochromator graphite
_diffrn_radiation_source 'fine-focus sealed tube'
_diffrn_radiation_type MoK\a
_diffrn_radiation_wavelength 0.71073
_diffrn_reflns_av_R_equivalents 0.0253
_diffrn_reflns_av_sigmaI/netI 0.0517
_diffrn_reflns_limit_h_max 7
_diffrn_reflns_limit_h_min -7
_diffrn_reflns_limit_k_max 9
_diffrn_reflns_limit_k_min -10
_diffrn_reflns_limit_l_max 20
_diffrn_reflns_limit_l_min -20
_diffrn_reflns_number 5284
_diffrn_reflns_theta_full 27.50
_diffrn_reflns_theta_max 27.50
_diffrn_reflns_theta_min 2.60
_diffrn_standards_number 0
_exptl_absorpt_coefficient_mu 0.276
_exptl_absorpt_correction_T_max 0.9918
_exptl_absorpt_correction_T_min 0.9342
_exptl_absorpt_correction_type multi-scan
_exptl_absorpt_process_details '(SADABS; Sheldrick, 1996)'
_exptl_crystal_colour Yellow
_exptl_crystal_density_diffrn 1.389
_exptl_crystal_density_method 'not measured'
_exptl_crystal_description Plate
_exptl_crystal_F_000 304
_exptl_crystal_size_max 0.25
_exptl_crystal_size_mid 0.25
_exptl_crystal_size_min 0.03
_refine_diff_density_max 0.282
_refine_diff_density_min -0.282
_refine_ls_extinction_method none
_refine_ls_goodness_of_fit_ref 1.028
_refine_ls_hydrogen_treatment mixed
_refine_ls_matrix_type full
_refine_ls_number_parameters 186
_refine_ls_number_reflns 3036
_refine_ls_number_restraints 1
_refine_ls_restrained_S_all 1.028
_refine_ls_R_factor_all 0.0648
_refine_ls_R_factor_gt 0.0400
_refine_ls_shift/su_max 0.001
_refine_ls_shift/su_mean 0.001
_refine_ls_structure_factor_coef Fsqd
_refine_ls_weighting_details 'calc w=1/[\s^2^(Fo^2^)+(0.033P)^2^+0.4582P] where P=(Fo^2^+2Fc^2^)/3'
_refine_ls_weighting_scheme calc
_refine_ls_wR_factor_gt 0.0866
_refine_ls_wR_factor_ref 0.0992
_reflns_number_gt 2235
_reflns_number_total 3036
_reflns_threshold_expression I>2\s(I)
_cod_data_source_file sj2612.cif
_cod_data_source_block I
_cod_depositor_comments
;
The following automatic conversions were performed:
'_symmetry_cell_setting' value 'Triclinic' changed to 'triclinic'
according to '/home/saulius/struct/CIF-dictionaries/cif_core.dic'
dictionary named 'cif_core.dic' version 2.4.1 from
2010-06-29.

'_exptl_absorpt_correction_type' value 'Multi-scan' changed
to 'multi-scan' according to
'/home/saulius/struct/CIF-dictionaries/cif_core.dic' dictionary named
'cif_core.dic' version 2.4.1 from 2010-06-29.

Automatic conversion script
Id: cif_fix_enum 1527 2010-12-29 10:47:43Z saulius 

The following automatic conversions were performed:

'_symmetry_cell_setting' value 'Triclinic' changed to 'triclinic'
according to /home/saulius/struct/CIF-dictionaries/cif_core.dic
dictionary named 'cif_core.dic' version 2.4.1 from
2010-06-29.

'_exptl_absorpt_correction_type' value 'Multi-scan'
changed to 'multi-scan' according to
/home/saulius/struct/CIF-dictionaries/cif_core.dic dictionary named
'cif_core.dic' version 2.4.1 from 2010-06-29.

Automatic conversion script
Id: cif_fix_values 1715 2011-07-08 13:25:40Z adriana 
;
_cod_database_code 2221810
_cod_database_fobs_code 2221810

loop_
_symmetry_equiv_pos_as_xyz
'x, y, z'
'-x, -y, -z'

loop_
_atom_site_type_symbol
_atom_site_label
_atom_site_fract_x
_atom_site_fract_y
_atom_site_fract_z
_atom_site_U_iso_or_equiv
_atom_site_adp_type
_atom_site_calc_flag
_atom_site_refinement_flags
_atom_site_occupancy
_atom_site_disorder_assembly
_atom_site_disorder_group
Cl Cl1 0.72711(10) 0.19401(7) 0.02737(3) 0.02303(15) Uani d . 1 . .
O O1 0.4122(3) 0.0304(2) 0.38188(9) 0.0209(3) Uani d D 1 . .
H H1 0.509(4) 0.068(4) 0.4137(15) 0.042(8) Uiso d D 1 . .
O O2 0.9991(2) 0.43513(19) 0.88357(8) 0.0184(3) Uani d . 1 . .
N N1 0.7683(3) 0.1729(2) 0.42911(10) 0.0157(4) Uani d . 1 . .
C C1 0.4895(3) 0.0673(3) 0.30093(12) 0.0147(4) Uani d . 1 . .
C C2 0.3616(3) 0.0202(3) 0.23431(13) 0.0168(4) Uani d . 1 . .
H H2 0.2243 -0.0389 0.2465 0.020 Uiso calc R 1 . .
C C3 0.4334(4) 0.0592(3) 0.15057(13) 0.0177(4) Uani d . 1 . .
H H3 0.3449 0.0282 0.1053 0.021 Uiso calc R 1 . .
C C4 0.6357(4) 0.1440(3) 0.13294(12) 0.0161(4) Uani d . 1 . .
C C5 0.7667(3) 0.1895(3) 0.19782(12) 0.0150(4) Uani d . 1 . .
H H5 0.9056 0.2460 0.1847 0.018 Uiso calc R 1 . .
C C6 0.6960(3) 0.1530(2) 0.28272(12) 0.0130(4) Uani d . 1 . .
C C7 0.8351(3) 0.2023(3) 0.35138(12) 0.0139(4) Uani d . 1 . .
H H7 0.9757 0.2564 0.3381 0.017 Uiso calc R 1 . .
C C8 0.9076(3) 0.2214(3) 0.49754(12) 0.0157(4) Uani d . 1 . .
H H8A 1.0524 0.2691 0.4737 0.019 Uiso calc R 1 . .
H H8B 0.9509 0.1165 0.5393 0.019 Uiso calc R 1 . .
C C9 0.7660(3) 0.3591(3) 0.54177(12) 0.0159(4) Uani d . 1 . .
H H9A 0.7698 0.4739 0.5056 0.019 Uiso calc R 1 . .
H H9B 0.6019 0.3293 0.5451 0.019 Uiso calc R 1 . .
C C10 0.8459(3) 0.3790(3) 0.63111(12) 0.0142(4) Uani d . 1 . .
C C11 0.6936(3) 0.4703(3) 0.68291(13) 0.0158(4) Uani d . 1 . .
H H11 0.5482 0.5219 0.6603 0.019 Uiso calc R 1 . .
C C12 0.7501(4) 0.4870(3) 0.76572(13) 0.0163(4) Uani d . 1 . .
H H12 0.6443 0.5498 0.7995 0.020 Uiso calc R 1 . .
C C13 0.9625(4) 0.4120(3) 0.80025(12) 0.0159(4) Uani d . 1 . .
C C14 1.1189(4) 0.3236(3) 0.75010(12) 0.0152(4) Uani d . 1 . .
H H14 1.2652 0.2739 0.7726 0.018 Uiso calc R 1 . .
C C15 1.0580(3) 0.3086(3) 0.66572(13) 0.0156(4) Uani d . 1 . .
H H15 1.1654 0.2486 0.6314 0.019 Uiso calc R 1 . .
C C16 1.2113(4) 0.3563(3) 0.92316(13) 0.0212(5) Uani d . 1 . .
H H16A 1.2147 0.3805 0.9825 0.032 Uiso calc R 1 . .
H H16B 1.3442 0.4054 0.8920 0.032 Uiso calc R 1 . .
H H16C 1.2202 0.2292 0.9220 0.032 Uiso calc R 1 . .

loop_
_atom_site_aniso_label
_atom_site_aniso_U_11
_atom_site_aniso_U_22
_atom_site_aniso_U_33
_atom_site_aniso_U_12
_atom_site_aniso_U_13
_atom_site_aniso_U_23
Cl1 0.0271(3) 0.0286(3) 0.0145(2) -0.0072(2) 0.0018(2) -0.0036(2)
O1 0.0214(8) 0.0262(9) 0.0161(7) -0.0088(7) 0.0029(6) -0.0026(6)
O2 0.0195(8) 0.0215(8) 0.0141(7) -0.0005(6) -0.0014(6) -0.0023(6)
N1 0.0174(9) 0.0134(9) 0.0164(8) -0.0008(7) -0.0022(7) -0.0024(7)
C1 0.0144(10) 0.0119(10) 0.0172(10) 0.0019(8) 0.0020(8) -0.0011(8)
C2 0.0130(10) 0.0151(10) 0.0226(11) -0.0015(8) -0.0012(8) -0.0033(8)
C3 0.0171(10) 0.0153(10) 0.0211(10) -0.0005(8) -0.0045(8) -0.0046(8)
C4 0.0181(11) 0.0159(10) 0.0139(9) 0.0008(8) 0.0014(8) -0.0016(8)
C5 0.0144(10) 0.0118(10) 0.0185(10) -0.0008(8) -0.0001(8) -0.0011(8)
C6 0.0121(10) 0.0108(10) 0.0157(9) 0.0014(8) -0.0030(8) -0.0014(8)
C7 0.0116(10) 0.0109(10) 0.0190(10) -0.0001(8) -0.0017(8) -0.0011(8)
C8 0.0167(10) 0.0141(10) 0.0162(10) -0.0007(8) -0.0019(8) -0.0020(8)
C9 0.0158(10) 0.0136(10) 0.0182(10) -0.0010(8) -0.0019(8) -0.0022(8)
C10 0.0149(10) 0.0112(10) 0.0167(10) -0.0041(8) 0.0014(8) -0.0010(8)
C11 0.0119(10) 0.0133(10) 0.0217(10) -0.0006(8) -0.0001(8) -0.0014(8)
C12 0.0148(10) 0.0141(10) 0.0199(10) 0.0001(8) 0.0033(8) -0.0030(8)
C13 0.0203(11) 0.0137(10) 0.0138(9) -0.0050(8) 0.0018(8) -0.0008(8)
C14 0.0128(10) 0.0147(10) 0.0179(10) -0.0006(8) -0.0005(8) -0.0013(8)
C15 0.0140(10) 0.0143(10) 0.0184(10) -0.0003(8) 0.0023(8) -0.0027(8)
C16 0.0228(11) 0.0236(12) 0.0172(10) -0.0034(9) -0.0027(9) -0.0022(9)

loop_
_atom_type_symbol
_atom_type_description
_atom_type_scat_dispersion_real
_atom_type_scat_dispersion_imag
_atom_type_scat_source
C C 0.0033 0.0016 'International Tables Vol C Tables 4.2.6.8 and 6.1.1.4'
H H 0.0000 0.0000 'International Tables Vol C Tables 4.2.6.8 and 6.1.1.4'
N N 0.0061 0.0033 'International Tables Vol C Tables 4.2.6.8 and 6.1.1.4'
O O 0.0106 0.0060 'International Tables Vol C Tables 4.2.6.8 and 6.1.1.4'
Cl Cl 0.1484 0.1585 'International Tables Vol C Tables 4.2.6.8 and 6.1.1.4'

loop_
_geom_angle_atom_site_label_1
_geom_angle_atom_site_label_2
_geom_angle_atom_site_label_3
_geom_angle_site_symmetry_1
_geom_angle_site_symmetry_3
_geom_angle
_geom_angle_publ_flag
C1 O1 H1 . . 106.3(19) ?
C13 O2 C16 . . 117.54(16) ?
C7 N1 C8 . . 120.28(17) ?
O1 C1 C2 . . 118.87(17) ?
O1 C1 C6 . . 121.37(17) ?
C2 C1 C6 . . 119.77(17) ?
C3 C2 C1 . . 120.33(18) ?
C3 C2 H2 . . 119.8 ?
C1 C2 H2 . . 119.8 ?
C2 C3 C4 . . 119.71(18) ?
C2 C3 H3 . . 120.1 ?
C4 C3 H3 . . 120.1 ?
C5 C4 C3 . . 120.97(18) ?
C5 C4 Cl1 . . 119.05(15) ?
C3 C4 Cl1 . . 119.98(15) ?
C4 C5 C6 . . 120.20(18) ?
C4 C5 H5 . . 119.9 ?
C6 C5 H5 . . 119.9 ?
C5 C6 C1 . . 119.01(17) ?
C5 C6 C7 . . 120.01(17) ?
C1 C6 C7 . . 120.98(17) ?
N1 C7 C6 . . 120.31(17) ?
N1 C7 H7 . . 119.8 ?
C6 C7 H7 . . 119.8 ?
N1 C8 C9 . . 108.99(16) ?
N1 C8 H8A . . 109.9 ?
C9 C8 H8A . . 109.9 ?
N1 C8 H8B . . 109.9 ?
C9 C8 H8B . . 109.9 ?
H8A C8 H8B . . 108.3 ?
C10 C9 C8 . . 115.68(17) ?
C10 C9 H9A . . 108.4 ?
C8 C9 H9A . . 108.4 ?
C10 C9 H9B . . 108.4 ?
C8 C9 H9B . . 108.4 ?
H9A C9 H9B . . 107.4 ?
C15 C10 C11 . . 117.62(18) ?
C15 C10 C9 . . 124.08(18) ?
C11 C10 C9 . . 118.28(18) ?
C12 C11 C10 . . 121.49(19) ?
C12 C11 H11 . . 119.3 ?
C10 C11 H11 . . 119.3 ?
C11 C12 C13 . . 120.15(18) ?
C11 C12 H12 . . 119.9 ?
C13 C12 H12 . . 119.9 ?
O2 C13 C14 . . 125.16(19) ?
O2 C13 C12 . . 115.10(17) ?
C14 C13 C12 . . 119.73(18) ?
C13 C14 C15 . . 119.15(19) ?
C13 C14 H14 . . 120.4 ?
C15 C14 H14 . . 120.4 ?
C10 C15 C14 . . 121.83(18) ?
C10 C15 H15 . . 119.1 ?
C14 C15 H15 . . 119.1 ?
O2 C16 H16A . . 109.5 ?
O2 C16 H16B . . 109.5 ?
H16A C16 H16B . . 109.5 ?
O2 C16 H16C . . 109.5 ?
H16A C16 H16C . . 109.5 ?
H16B C16 H16C . . 109.5 ?

loop_
_geom_bond_atom_site_label_1
_geom_bond_atom_site_label_2
_geom_bond_site_symmetry_2
_geom_bond_distance
_geom_bond_publ_flag
Cl1 C4 . 1.745(2) ?
O1 C1 . 1.350(2) ?
O1 H1 . 0.849(10) ?
O2 C13 . 1.371(2) ?
O2 C16 . 1.432(3) ?
N1 C7 . 1.278(2) ?
N1 C8 . 1.458(2) ?
C1 C2 . 1.394(3) ?
C1 C6 . 1.415(3) ?
C2 C3 . 1.382(3) ?
C2 H2 . 0.9500 ?
C3 C4 . 1.390(3) ?
C3 H3 . 0.9500 ?
C4 C5 . 1.378(3) ?
C5 C6 . 1.395(3) ?
C5 H5 . 0.9500 ?
C6 C7 . 1.463(3) ?
C7 H7 . 0.9500 ?
C8 C9 . 1.523(3) ?
C8 H8A . 0.9900 ?
C8 H8B . 0.9900 ?
C9 C10 . 1.519(3) ?
C9 H9A . 0.9900 ?
C9 H9B . 0.9900 ?
C10 C15 . 1.384(3) ?
C10 C11 . 1.403(3) ?
C11 C12 . 1.375(3) ?
C11 H11 . 0.9500 ?
C12 C13 . 1.395(3) ?
C12 H12 . 0.9500 ?
C13 C14 . 1.388(3) ?
C14 C15 . 1.403(3) ?
C14 H14 . 0.9500 ?
C15 H15 . 0.9500 ?
C16 H16A . 0.9800 ?
C16 H16B . 0.9800 ?
C16 H16C . 0.9800 ?

loop_
_geom_hbond_atom_site_label_D
_geom_hbond_atom_site_label_H
_geom_hbond_atom_site_label_A
_geom_hbond_site_symmetry_A
_geom_hbond_distance_DH
_geom_hbond_distance_HA
_geom_hbond_distance_DA
_geom_hbond_angle_DHA
_geom_hbond_publ_flag
O1 H1 N1 . 0.850(10) 1.79(2) 2.567(2) 152(3) yes

loop_
_geom_torsion_atom_site_label_1
_geom_torsion_atom_site_label_2
_geom_torsion_atom_site_label_3
_geom_torsion_atom_site_label_4
_geom_torsion_site_symmetry_1
_geom_torsion_site_symmetry_2
_geom_torsion_site_symmetry_3
_geom_torsion_site_symmetry_4
_geom_torsion
_geom_torsion_publ_flag
O1 C1 C2 C3 . . . . 178.70(19) ?
C6 C1 C2 C3 . . . . -1.0(3) ?
C1 C2 C3 C4 . . . . 0.7(3) ?
C2 C3 C4 C5 . . . . 0.2(3) ?
C2 C3 C4 Cl1 . . . . -179.87(16) ?
C3 C4 C5 C6 . . . . -0.9(3) ?
Cl1 C4 C5 C6 . . . . 179.22(16) ?
C4 C5 C6 C1 . . . . 0.6(3) ?
C4 C5 C6 C7 . . . . -179.72(19) ?
O1 C1 C6 C5 . . . . -179.34(18) ?
C2 C1 C6 C5 . . . . 0.3(3) ?
O1 C1 C6 C7 . . . . 1.0(3) ?
C2 C1 C6 C7 . . . . -179.37(18) ?
C8 N1 C7 C6 . . . . 179.71(17) ?
C5 C6 C7 N1 . . . . 178.33(19) ?
C1 C6 C7 N1 . . . . -2.0(3) ?
C7 N1 C8 C9 . . . . 117.2(2) ?
N1 C8 C9 C10 . . . . 159.86(16) ?
C8 C9 C10 C15 . . . . 13.5(3) ?
C8 C9 C10 C11 . . . . -164.78(17) ?
C15 C10 C11 C12 . . . . -1.2(3) ?
C9 C10 C11 C12 . . . . 177.17(18) ?
C10 C11 C12 C13 . . . . -0.2(3) ?
C16 O2 C13 C14 . . . . -2.5(3) ?
C16 O2 C13 C12 . . . . 178.17(17) ?
C11 C12 C13 O2 . . . . -179.27(18) ?
C11 C12 C13 C14 . . . . 1.4(3) ?
O2 C13 C14 C15 . . . . 179.56(18) ?
C12 C13 C14 C15 . . . . -1.2(3) ?
C11 C10 C15 C14 . . . . 1.5(3) ?
C9 C10 C15 C14 . . . . -176.86(18) ?
C13 C14 C15 C10 . . . . -0.3(3) ?

loop_
_cod_related_entry_id
_cod_related_entry_database
_cod_related_entry_code
1 ChemSpider 24742153
